data_4127405
loop_
_publ_author_name
'Hicks, Jamie'
'Vasko, Petra'
'Goicoechea, Jose M.'
'Aldridge, Simon'

_publ_section_title
;
 Reversible, Room-Temperature C-C Bond Activation of Benzene by an
 Isolable Metal Complex.
;
_journal_issue 28
_journal_name_full 'Journal of the American Chemical Society'
_journal_page_first 11000
_journal_page_last 11003
_journal_paper_doi 10.1021/jacs.9b05925
_journal_volume 141
_journal_year 2019
_chemical_formula_moiety
;
C47 H62 Al Cl2 N2 O, C18 H36 K N2 O6, 2(C6 H6)
;
_chemical_formula_sum 'C77 H110 Al Cl2 K N4 O7'
_chemical_formula_weight 1340.66
_space_group_crystal_system monoclinic
_space_group_IT_number 14
_space_group_name_Hall '-P 2yn'
_space_group_name_H-M_alt 'P 1 21/n 1'
_symmetry_space_group_name_Hall '-P 2yn'
_symmetry_space_group_name_H-M 'P 1 21/n 1'
_atom_sites_solution_hydrogens geom
_audit_creation_method SHELXL-2018/3
_cell_angle_alpha 90
_cell_angle_beta 93.387(6)
_cell_angle_gamma 90
_cell_formula_units_Z 4
_cell_length_a 14.6746(10)
_cell_length_b 12.8510(6)
_cell_length_c 39.910(2)
_cell_measurement_reflns_used 3450
_cell_measurement_temperature 150(2)
_cell_measurement_theta_max 68.1370
_cell_measurement_theta_min 3.1540
_cell_volume 7513.2(7)
_computing_cell_refinement 'CrysAlisPro 1.171.38.43 (Rigaku OD, 2015)'
_computing_data_collection 'CrysAlisPro 1.171.38.43 (Rigaku OD, 2015)'
_computing_data_reduction 'CrysAlisPro 1.171.38.43 (Rigaku OD, 2015)'
_computing_structure_refinement 'SHELXL-2018/3 (Sheldrick, 2018)'
_computing_structure_solution 'SHELXT 2018/2 (Sheldrick, 2018)'
_diffrn_ambient_temperature 150(2)
_diffrn_detector_area_resol_mean 10.5035
_diffrn_measured_fraction_theta_full 0.998
_diffrn_measured_fraction_theta_max 0.998
_diffrn_measurement_device_type 'SuperNova, Dual, Cu at zero, Atlas'
_diffrn_measurement_method '\w scans'
_diffrn_radiation_type CuK\a
_diffrn_radiation_wavelength 1.54184
_diffrn_reflns_av_R_equivalents 0.0889
_diffrn_reflns_av_unetI/netI 0.1486
_diffrn_reflns_Laue_measured_fraction_full 0.998
_diffrn_reflns_Laue_measured_fraction_max 0.998
_diffrn_reflns_limit_h_max 17
_diffrn_reflns_limit_h_min -17
_diffrn_reflns_limit_k_max 11
_diffrn_reflns_limit_k_min -15
_diffrn_reflns_limit_l_max 48
_diffrn_reflns_limit_l_min -47
_diffrn_reflns_number 31395
_diffrn_reflns_point_group_measured_fraction_full 0.998
_diffrn_reflns_point_group_measured_fraction_max 0.998
_diffrn_reflns_theta_full 67.684
_diffrn_reflns_theta_max 68.251
_diffrn_reflns_theta_min 2.218
_diffrn_source 'micro-focus sealed X-ray tube'
_exptl_absorpt_coefficient_mu 1.806
_exptl_absorpt_correction_T_max 1.00000
_exptl_absorpt_correction_T_min 0.82033
_exptl_absorpt_correction_type multi-scan
_exptl_absorpt_process_details
;
CrysAlisPro 1.171.38.43 (Rigaku Oxford Diffraction, 2015)
Empirical absorption correction using spherical harmonics,
 implemented in SCALE3 ABSPACK scaling algorithm.
;
_exptl_crystal_colour colourless
_exptl_crystal_density_diffrn 1.185
_exptl_crystal_description needle
_exptl_crystal_F_000 2888
_exptl_crystal_size_max 0.350
_exptl_crystal_size_mid 0.040
_exptl_crystal_size_min 0.040
_refine_diff_density_max 0.447
_refine_diff_density_min -0.592
_refine_diff_density_rms 0.070
_refine_ls_extinction_method none
_refine_ls_goodness_of_fit_ref 0.995
_refine_ls_hydrogen_treatment constr
_refine_ls_matrix_type full
_refine_ls_number_parameters 931
_refine_ls_number_reflns 13750
_refine_ls_number_restraints 150
_refine_ls_restrained_S_all 0.996
_refine_ls_R_factor_all 0.1585
_refine_ls_R_factor_gt 0.0803
_refine_ls_shift/su_max 0.005
_refine_ls_shift/su_mean 0.000
_refine_ls_structure_factor_coef Fsqd
_refine_ls_weighting_details 'w=1/[\s^2^(Fo^2^)+(0.0684P)^2^] where P=(Fo^2^+2Fc^2^)/3'
_refine_ls_weighting_scheme calc
_refine_ls_wR_factor_gt 0.1710
_refine_ls_wR_factor_ref 0.2270
_reflns_Friedel_coverage 0.000
_reflns_number_gt 6796
_reflns_number_total 13750
_reflns_threshold_expression 'I > 2\s(I)'
_cod_data_source_file ja9b05925_si_007.cif
_cod_data_source_block compound_6
_cod_original_cell_volume 7513.2(8)
_cod_database_code 4127405
_shelx_shelxl_version_number 2018/3
_shelx_space_group_comment
;
The symmetry employed for this shelxl refinement is uniquely defined
by the following loop, which should always be used as a source of
symmetry information in preference to the above space-group names.
They are only intended as comments.
;
_shelx_estimated_absorpt_t_min 0.571
_shelx_estimated_absorpt_t_max 0.931

loop_
_space_group_symop_operation_xyz
'x, y, z'
'-x+1/2, y+1/2, -z+1/2'
'-x, -y, -z'
'x-1/2, -y-1/2, z-1/2'

loop_
_atom_site_label
_atom_site_type_symbol
_atom_site_fract_x
_atom_site_fract_y
_atom_site_fract_z
_atom_site_U_iso_or_equiv
_atom_site_adp_type
_atom_site_occupancy
_atom_site_site_symmetry_order
_atom_site_calc_flag
_atom_site_refinement_flags_posn
_atom_site_refinement_flags_adp
_atom_site_refinement_flags_occupancy
_atom_site_disorder_assembly
_atom_site_disorder_group
K1 K 0.80640(8) 0.03423(8) 0.37882(3) 0.0434(3) Uani 1 1 d . . . . .
Cl1 Cl 0.64174(10) 0.52557(9) 0.41263(4) 0.0449(3) Uani 1 1 d . . . . .
Cl2 Cl 0.60401(10) 0.74600(9) 0.36697(3) 0.0437(3) Uani 1 1 d . . . . .
Al1 Al 0.53677(11) 0.59916(10) 0.37932(4) 0.0330(3) Uani 1 1 d . . . . .
O1 O 0.4531(2) 0.4736(2) 0.38439(8) 0.0311(8) Uani 1 1 d . . . . .
O2 O 0.7693(3) -0.0235(3) 0.44549(10) 0.0552(11) Uani 1 1 d . . . . .
O3 O 0.8307(3) -0.1671(3) 0.39969(11) 0.0605(12) Uani 1 1 d . . . . .
O4 O 0.8928(3) 0.2319(3) 0.38849(11) 0.0538(11) Uani 1 1 d . . . . .
O5 O 0.9790(3) 0.0722(3) 0.35318(11) 0.0580(12) Uani 1 1 d . . . . .
O6 O 0.6326(3) 0.1136(3) 0.36422(10) 0.0504(10) Uani 1 1 d . . . . .
O7 O 0.7186(3) -0.0111(3) 0.31536(10) 0.0497(10) Uani 1 1 d . . . . .
N1 N 0.5378(3) 0.5348(3) 0.33569(10) 0.0317(9) Uani 1 1 d . . . . .
N2 N 0.4418(3) 0.6562(3) 0.40548(10) 0.0348(10) Uani 1 1 d . . . . .
N3 N 0.7280(4) 0.1952(3) 0.42492(13) 0.0509(13) Uani 1 1 d . . . . .
N4 N 0.8875(4) -0.1239(4) 0.33327(13) 0.0528(13) Uani 1 1 d . . . . .
C1 C 0.4396(3) 0.4095(3) 0.35628(13) 0.0319(11) Uani 1 1 d . . . . .
C2 C 0.4897(3) 0.4440(3) 0.32957(14) 0.0347(12) Uani 1 1 d . . . . .
C3 C 0.4812(4) 0.3825(3) 0.30074(13) 0.0368(12) Uani 1 1 d . . . . .
H3 H 0.514997 0.400060 0.281961 0.044 Uiso 1 1 calc R U . . .
C4 C 0.4231(4) 0.2944(3) 0.29895(13) 0.0365(12) Uani 1 1 d . . . . .
C5 C 0.3726(4) 0.2686(3) 0.32632(13) 0.0355(12) Uani 1 1 d . . . . .
H5 H 0.332844 0.210208 0.324923 0.043 Uiso 1 1 calc R U . . .
C6 C 0.3798(4) 0.3283(3) 0.35599(13) 0.0333(12) Uani 1 1 d . . . . .
C7 C 0.3259(3) 0.3095(3) 0.38715(12) 0.0323(11) Uani 1 1 d . . . . .
C8 C 0.3087(3) 0.4149(3) 0.40371(13) 0.0333(11) Uani 1 1 d . . . . .
C9 C 0.2330(4) 0.4417(4) 0.42183(13) 0.0399(13) Uani 1 1 d . . . . .
H9 H 0.185838 0.392283 0.424459 0.048 Uiso 1 1 calc R U . . .
C10 C 0.2265(4) 0.5409(4) 0.43606(14) 0.0399(13) Uani 1 1 d . . . . .
C11 C 0.2943(4) 0.6146(3) 0.43220(13) 0.0382(13) Uani 1 1 d . . . . .
H11 H 0.289253 0.681246 0.442203 0.046 Uiso 1 1 calc R U . . .
C12 C 0.3704(4) 0.5917(3) 0.41362(13) 0.0333(11) Uani 1 1 d . . . . .
C13 C 0.3736(3) 0.4906(3) 0.40167(13) 0.0326(11) Uani 1 1 d . . . . .
C14 C 0.1434(4) 0.5656(4) 0.45704(15) 0.0595(17) Uani 1 1 d D U . . .
C15 C 0.0539(5) 0.5365(8) 0.4377(2) 0.071(3) Uani 0.716(11) 1 d D U P A 1
H15A H 0.002352 0.554074 0.451147 0.107 Uiso 0.716(11) 1 calc R U P A 1
H15B H 0.053318 0.461642 0.432965 0.107 Uiso 0.716(11) 1 calc R U P A 1
H15C H 0.048641 0.575168 0.416472 0.107 Uiso 0.716(11) 1 calc R U P A 1
C15A C 0.0677(12) 0.4853(13) 0.4522(6) 0.067(5) Uani 0.284(11) 1 d D U P A 2
H15D H 0.088813 0.418450 0.461594 0.100 Uiso 0.284(11) 1 calc R U P A 2
H15E H 0.051261 0.477005 0.428184 0.100 Uiso 0.284(11) 1 calc R U P A 2
H15F H 0.014116 0.508584 0.463690 0.100 Uiso 0.284(11) 1 calc R U P A 2
C16 C 0.1527(7) 0.4981(8) 0.4893(2) 0.084(3) Uani 0.716(11) 1 d D U P A 1
H16A H 0.213321 0.508488 0.500418 0.125 Uiso 0.716(11) 1 calc R U P A 1
H16B H 0.144742 0.424599 0.483289 0.125 Uiso 0.716(11) 1 calc R U P A 1
H16C H 0.105853 0.518687 0.504496 0.125 Uiso 0.716(11) 1 calc R U P A 1
C16A C 0.1758(13) 0.575(2) 0.4938(3) 0.074(5) Uani 0.284(11) 1 d D U P A 2
H16D H 0.127138 0.604625 0.506494 0.112 Uiso 0.284(11) 1 calc R U P A 2
H16E H 0.229806 0.619558 0.495892 0.112 Uiso 0.284(11) 1 calc R U P A 2
H16F H 0.191520 0.505339 0.502660 0.112 Uiso 0.284(11) 1 calc R U P A 2
C17 C 0.1394(7) 0.6796(5) 0.4678(3) 0.076(3) Uani 0.716(11) 1 d D U P A 1
H17A H 0.139357 0.724279 0.447852 0.114 Uiso 0.716(11) 1 calc R U P A 1
H17B H 0.192696 0.695882 0.482790 0.114 Uiso 0.716(11) 1 calc R U P A 1
H17C H 0.083541 0.691726 0.479477 0.114 Uiso 0.716(11) 1 calc R U P A 1
C17A C 0.1074(14) 0.6721(11) 0.4444(6) 0.066(5) Uani 0.284(11) 1 d D U P A 2
H17D H 0.060258 0.696729 0.458895 0.100 Uiso 0.284(11) 1 calc R U P A 2
H17E H 0.081184 0.665084 0.421335 0.100 Uiso 0.284(11) 1 calc R U P A 2
H17F H 0.157741 0.722270 0.444889 0.100 Uiso 0.284(11) 1 calc R U P A 2
C18 C 0.2359(3) 0.2527(4) 0.37857(14) 0.0406(13) Uani 1 1 d . . . . .
H18A H 0.198139 0.294278 0.362514 0.061 Uiso 1 1 calc R U . . .
H18B H 0.203314 0.242659 0.399069 0.061 Uiso 1 1 calc R U . . .
H18C H 0.248521 0.184893 0.368641 0.061 Uiso 1 1 calc R U . . .
C19 C 0.3852(4) 0.2442(3) 0.41259(13) 0.0394(13) Uani 1 1 d . . . . .
H19A H 0.401669 0.178303 0.402144 0.059 Uiso 1 1 calc R U . . .
H19B H 0.350756 0.229926 0.432380 0.059 Uiso 1 1 calc R U . . .
H19C H 0.440843 0.282845 0.419365 0.059 Uiso 1 1 calc R U . . .
C20 C 0.4111(4) 0.2327(4) 0.26611(13) 0.0386(13) Uani 1 1 d . . . . .
C21 C 0.3492(4) 0.2965(4) 0.24107(15) 0.0521(15) Uani 1 1 d . . . . .
H21A H 0.291004 0.311029 0.250986 0.078 Uiso 1 1 calc R U . . .
H21B H 0.337903 0.256644 0.220305 0.078 Uiso 1 1 calc R U . . .
H21C H 0.379387 0.362210 0.236057 0.078 Uiso 1 1 calc R U . . .
C22 C 0.5031(4) 0.2128(4) 0.25054(15) 0.0526(16) Uani 1 1 d . . . . .
H22A H 0.534315 0.279282 0.247438 0.079 Uiso 1 1 calc R U . . .
H22B H 0.492368 0.178405 0.228758 0.079 Uiso 1 1 calc R U . . .
H22C H 0.541268 0.168189 0.265527 0.079 Uiso 1 1 calc R U . . .
C23 C 0.3670(4) 0.1256(4) 0.27092(14) 0.0501(15) Uani 1 1 d . . . . .
H23A H 0.405172 0.084796 0.287054 0.075 Uiso 1 1 calc R U . . .
H23B H 0.361592 0.089005 0.249362 0.075 Uiso 1 1 calc R U . . .
H23C H 0.306265 0.134861 0.279425 0.075 Uiso 1 1 calc R U . . .
C24 C 0.5887(4) 0.5699(3) 0.30806(13) 0.0342(12) Uani 1 1 d . . . . .
C25 C 0.5499(4) 0.6401(4) 0.28438(13) 0.0394(13) Uani 1 1 d . . . . .
C26 C 0.6009(4) 0.6739(4) 0.25829(15) 0.0472(15) Uani 1 1 d . . . . .
H26 H 0.574090 0.721101 0.242238 0.057 Uiso 1 1 calc R U . . .
C27 C 0.6901(4) 0.6407(4) 0.25498(16) 0.0520(16) Uani 1 1 d . . . . .
H27 H 0.724249 0.666232 0.237237 0.062 Uiso 1 1 calc R U . . .
C28 C 0.7281(4) 0.5704(4) 0.27770(15) 0.0470(15) Uani 1 1 d . . . . .
H28 H 0.788757 0.546649 0.275410 0.056 Uiso 1 1 calc R U . . .
C29 C 0.6785(4) 0.5335(4) 0.30426(14) 0.0386(13) Uani 1 1 d . . . . .
C30 C 0.7235(4) 0.4541(4) 0.32816(14) 0.0424(13) Uani 1 1 d . . . . .
H30 H 0.677307 0.432605 0.344261 0.051 Uiso 1 1 calc R U . . .
C31 C 0.8053(4) 0.5000(5) 0.34867(17) 0.0629(18) Uani 1 1 d . . . . .
H31A H 0.849540 0.527336 0.333437 0.094 Uiso 1 1 calc R U . . .
H31B H 0.834286 0.445623 0.362842 0.094 Uiso 1 1 calc R U . . .
H31C H 0.784571 0.556457 0.362869 0.094 Uiso 1 1 calc R U . . .
C32 C 0.7517(4) 0.3565(4) 0.30927(16) 0.0605(18) Uani 1 1 d . . . . .
H32A H 0.698478 0.327906 0.296424 0.091 Uiso 1 1 calc R U . . .
H32B H 0.775806 0.304376 0.325396 0.091 Uiso 1 1 calc R U . . .
H32C H 0.798911 0.374686 0.293907 0.091 Uiso 1 1 calc R U . . .
C33 C 0.4517(4) 0.6765(4) 0.28594(15) 0.0453(14) Uani 1 1 d . . . . .
H33 H 0.428657 0.651301 0.307592 0.054 Uiso 1 1 calc R U . . .
C34 C 0.3911(4) 0.6292(4) 0.25733(17) 0.0593(17) Uani 1 1 d . . . . .
H34A H 0.413164 0.651269 0.235743 0.089 Uiso 1 1 calc R U . . .
H34B H 0.328065 0.652987 0.259033 0.089 Uiso 1 1 calc R U . . .
H34C H 0.393229 0.553153 0.258895 0.089 Uiso 1 1 calc R U . . .
C35 C 0.4440(4) 0.7957(4) 0.28550(16) 0.0562(16) Uani 1 1 d . . . . .
H35A H 0.482387 0.824815 0.304142 0.084 Uiso 1 1 calc R U . . .
H35B H 0.380357 0.816007 0.287878 0.084 Uiso 1 1 calc R U . . .
H35C H 0.464475 0.822442 0.264204 0.084 Uiso 1 1 calc R U . . .
C36 C 0.4459(3) 0.7540(3) 0.42355(13) 0.0344(12) Uani 1 1 d . . . . .
C37 C 0.4784(4) 0.7532(4) 0.45750(14) 0.0401(13) Uani 1 1 d . . . . .
C38 C 0.4787(4) 0.8469(4) 0.47513(15) 0.0467(14) Uani 1 1 d . . . . .
H38 H 0.500277 0.847813 0.498038 0.056 Uiso 1 1 calc R U . . .
C39 C 0.4483(4) 0.9384(4) 0.46020(16) 0.0532(17) Uani 1 1 d . . . . .
H39 H 0.449447 1.001473 0.472659 0.064 Uiso 1 1 calc R U . . .
C40 C 0.4162(4) 0.9374(4) 0.42683(15) 0.0494(15) Uani 1 1 d . . . . .
H40 H 0.395433 1.000234 0.416438 0.059 Uiso 1 1 calc R U . . .
C41 C 0.4139(4) 0.8457(4) 0.40839(14) 0.0402(13) Uani 1 1 d . . . . .
C42 C 0.3747(4) 0.8482(4) 0.37230(15) 0.0476(14) Uani 1 1 d . . . . .
H42 H 0.407522 0.794164 0.359580 0.057 Uiso 1 1 calc R U . . .
C43 C 0.2734(5) 0.8197(5) 0.37009(18) 0.071(2) Uani 1 1 d . . . . .
H43A H 0.264715 0.753620 0.381722 0.106 Uiso 1 1 calc R U . . .
H43B H 0.251979 0.812761 0.346468 0.106 Uiso 1 1 calc R U . . .
H43C H 0.238589 0.874525 0.380648 0.106 Uiso 1 1 calc R U . . .
C44 C 0.3874(5) 0.9523(4) 0.35478(16) 0.0612(18) Uani 1 1 d . . . . .
H44A H 0.350759 1.005662 0.365244 0.092 Uiso 1 1 calc R U . . .
H44B H 0.367654 0.945903 0.330982 0.092 Uiso 1 1 calc R U . . .
H44C H 0.451965 0.972204 0.356865 0.092 Uiso 1 1 calc R U . . .
C45 C 0.5110(4) 0.6571(4) 0.47607(14) 0.0411(13) Uani 1 1 d . . . . .
H45 H 0.505381 0.597113 0.460137 0.049 Uiso 1 1 calc R U . . .
C46 C 0.4506(4) 0.6340(4) 0.50570(15) 0.0512(15) Uani 1 1 d . . . . .
H46A H 0.455688 0.691345 0.521873 0.077 Uiso 1 1 calc R U . . .
H46B H 0.470917 0.569206 0.516735 0.077 Uiso 1 1 calc R U . . .
H46C H 0.386834 0.626702 0.497227 0.077 Uiso 1 1 calc R U . . .
C47 C 0.6113(4) 0.6650(4) 0.48906(15) 0.0516(15) Uani 1 1 d . . . . .
H47A H 0.649913 0.674516 0.470075 0.077 Uiso 1 1 calc R U . . .
H47B H 0.629190 0.600993 0.501082 0.077 Uiso 1 1 calc R U . . .
H47C H 0.618956 0.724506 0.504326 0.077 Uiso 1 1 calc R U . . .
C48 C 0.7382(5) 0.1533(5) 0.45946(16) 0.0584(17) Uani 1 1 d . . . . .
H48A H 0.701848 0.196542 0.474272 0.070 Uiso 1 1 calc R U . . .
H48B H 0.803061 0.158838 0.467647 0.070 Uiso 1 1 calc R U . . .
C49 C 0.7086(5) 0.0426(5) 0.46203(16) 0.0598(18) Uani 1 1 d . . . . .
H49A H 0.707663 0.022496 0.485948 0.072 Uiso 1 1 calc R U . . .
H49B H 0.645998 0.034749 0.451652 0.072 Uiso 1 1 calc R U . . .
C50 C 0.7377(5) -0.1264(5) 0.44436(17) 0.070(2) Uani 1 1 d . . . . .
H50A H 0.683034 -0.131551 0.428694 0.083 Uiso 1 1 calc R U . . .
H50B H 0.720232 -0.147913 0.466925 0.083 Uiso 1 1 calc R U . . .
C51 C 0.8109(6) -0.1971(4) 0.43295(17) 0.069(2) Uani 1 1 d . . . . .
H51A H 0.866375 -0.190960 0.448178 0.083 Uiso 1 1 calc R U . . .
H51B H 0.789836 -0.270249 0.433145 0.083 Uiso 1 1 calc R U . . .
C52 C 0.8929(5) -0.2345(5) 0.38508(18) 0.068(2) Uani 1 1 d . . . . .
H52A H 0.884364 -0.306596 0.393059 0.081 Uiso 1 1 calc R U . . .
H52B H 0.956341 -0.212820 0.391362 0.081 Uiso 1 1 calc R U . . .
C53 C 0.8750(5) -0.2292(4) 0.34742(17) 0.0625(19) Uani 1 1 d . . . . .
H53A H 0.916653 -0.278102 0.336777 0.075 Uiso 1 1 calc R U . . .
H53B H 0.811682 -0.252384 0.341665 0.075 Uiso 1 1 calc R U . . .
C54 C 0.7774(4) 0.2937(4) 0.42289(17) 0.0568(17) Uani 1 1 d . . . . .
H54A H 0.767637 0.334727 0.443363 0.068 Uiso 1 1 calc R U . . .
H54B H 0.750902 0.333609 0.403447 0.068 Uiso 1 1 calc R U . . .
C55 C 0.8781(5) 0.2825(4) 0.41937(18) 0.0599(18) Uani 1 1 d . . . . .
H55A H 0.907261 0.351976 0.419801 0.072 Uiso 1 1 calc R U . . .
H55B H 0.905583 0.241161 0.438293 0.072 Uiso 1 1 calc R U . . .
C56 C 0.9872(4) 0.2353(4) 0.38071(17) 0.0572(17) Uani 1 1 d . . . . .
H56A H 1.025596 0.202175 0.398975 0.069 Uiso 1 1 calc R U . . .
H56B H 1.007212 0.308401 0.378515 0.069 Uiso 1 1 calc R U . . .
C57 C 0.9976(5) 0.1788(5) 0.34866(18) 0.0626(19) Uani 1 1 d . . . . .
H57A H 0.954911 0.207830 0.330936 0.075 Uiso 1 1 calc R U . . .
H57B H 1.060602 0.187559 0.341485 0.075 Uiso 1 1 calc R U . . .
C58 C 1.0060(5) 0.0105(5) 0.32570(18) 0.070(2) Uani 1 1 d . . . . .
H58A H 1.072292 0.018941 0.323107 0.084 Uiso 1 1 calc R U . . .
H58B H 0.973002 0.033881 0.304685 0.084 Uiso 1 1 calc R U . . .
C59 C 0.9850(4) -0.1002(5) 0.33200(19) 0.0646(19) Uani 1 1 d . . . . .
H59A H 1.010312 -0.142828 0.314101 0.078 Uiso 1 1 calc R U . . .
H59B H 1.016400 -0.121172 0.353579 0.078 Uiso 1 1 calc R U . . .
C60 C 0.6313(4) 0.2114(5) 0.41486(16) 0.0589(17) Uani 1 1 d . . . . .
H60A H 0.610556 0.277466 0.424634 0.071 Uiso 1 1 calc R U . . .
H60B H 0.594890 0.154207 0.423992 0.071 Uiso 1 1 calc R U . . .
C61 C 0.6141(4) 0.2151(4) 0.37727(16) 0.0535(16) Uani 1 1 d . . . . .
H61A H 0.549957 0.234756 0.371399 0.064 Uiso 1 1 calc R U . . .
H61B H 0.654484 0.267352 0.367532 0.064 Uiso 1 1 calc R U . . .
C62 C 0.6032(4) 0.1089(4) 0.32961(16) 0.0531(15) Uani 1 1 d . . . . .
H62A H 0.636001 0.161783 0.316888 0.064 Uiso 1 1 calc R U . . .
H62B H 0.537016 0.123662 0.326826 0.064 Uiso 1 1 calc R U . . .
C63 C 0.6223(4) 0.0035(4) 0.31657(17) 0.0513(15) Uani 1 1 d . . . . .
H63A H 0.596838 -0.049720 0.331321 0.062 Uiso 1 1 calc R U . . .
H63B H 0.592602 -0.004612 0.293794 0.062 Uiso 1 1 calc R U . . .
C64 C 0.7373(4) -0.1083(4) 0.30046(16) 0.0553(17) Uani 1 1 d . . . . .
H64A H 0.708268 -0.111764 0.277453 0.066 Uiso 1 1 calc R U . . .
H64B H 0.713020 -0.165741 0.313841 0.066 Uiso 1 1 calc R U . . .
C65 C 0.8396(4) -0.1174(5) 0.29947(16) 0.0560(16) Uani 1 1 d . . . . .
H65A H 0.854239 -0.180233 0.286492 0.067 Uiso 1 1 calc R U . . .
H65B H 0.862927 -0.056236 0.287535 0.067 Uiso 1 1 calc R U . . .
C66 C 0.2208(4) 0.5580(5) 0.33108(17) 0.0563(16) Uani 1 1 d . . . . .
H66 H 0.273923 0.597844 0.336892 0.068 Uiso 1 1 calc R U . . .
C67 C 0.2255(5) 0.4770(4) 0.30926(16) 0.0567(16) Uani 1 1 d . . . . .
H67 H 0.281742 0.460347 0.299918 0.068 Uiso 1 1 calc R U . . .
C68 C 0.1488(5) 0.4194(5) 0.30078(18) 0.0666(19) Uani 1 1 d . . . . .
H68 H 0.151905 0.362786 0.285590 0.080 Uiso 1 1 calc R U . . .
C69 C 0.0670(5) 0.4439(5) 0.31440(19) 0.068(2) Uani 1 1 d . . . . .
H69 H 0.013753 0.404484 0.308369 0.082 Uiso 1 1 calc R U . . .
C70 C 0.0624(5) 0.5249(5) 0.3365(2) 0.070(2) Uani 1 1 d . . . . .
H70 H 0.006354 0.541147 0.346106 0.084 Uiso 1 1 calc R U . . .
C71 C 0.1391(5) 0.5825(5) 0.34485(19) 0.068(2) Uani 1 1 d . . . . .
H71 H 0.136204 0.639184 0.360034 0.082 Uiso 1 1 calc R U . . .
C72 C 0.9465(9) -0.1364(10) 0.5246(4) 0.085(3) Uani 0.589(18) 1 d D U P B 1
H72 H 0.980859 -0.182350 0.511576 0.101 Uiso 0.589(18) 1 calc R U P B 1
C72A C 0.9187(16) -0.1600(14) 0.5251(6) 0.088(4) Uani 0.411(18) 1 d D U P B 2
H72A H 0.929481 -0.225485 0.515090 0.106 Uiso 0.411(18) 1 calc R U P B 2
C73 C 0.8544(10) -0.1561(9) 0.5288(4) 0.086(3) Uani 0.589(18) 1 d D U P B 1
H73 H 0.828563 -0.221499 0.522459 0.104 Uiso 0.589(18) 1 calc R U P B 1
C73A C 0.8326(12) -0.1348(16) 0.5357(6) 0.086(4) Uani 0.411(18) 1 d D U P B 2
H73A H 0.780798 -0.174540 0.528103 0.103 Uiso 0.411(18) 1 calc R U P B 2
C74 C 0.8009(6) -0.0799(11) 0.5423(4) 0.085(3) Uani 0.589(18) 1 d D U P B 1
H74 H 0.736718 -0.089159 0.542595 0.103 Uiso 0.589(18) 1 calc R U P B 1
C74A C 0.8228(10) -0.0515(16) 0.5572(6) 0.087(4) Uani 0.411(18) 1 d D U P B 2
H74A H 0.765013 -0.037400 0.565757 0.104 Uiso 0.411(18) 1 calc R U P B 2
C75 C 0.8411(10) 0.0102(9) 0.5555(4) 0.088(3) Uani 0.589(18) 1 d D U P B 1
H75 H 0.804478 0.062676 0.564737 0.105 Uiso 0.589(18) 1 calc R U P B 1
C75A C 0.8971(16) 0.0115(13) 0.5664(5) 0.089(4) Uani 0.411(18) 1 d D U P B 2
H75A H 0.891831 0.064682 0.582722 0.107 Uiso 0.411(18) 1 calc R U P B 2
C76 C 0.9350(10) 0.0233(9) 0.5552(4) 0.089(3) Uani 0.589(18) 1 d D U P B 1
H76 H 0.963260 0.082130 0.565865 0.106 Uiso 0.589(18) 1 calc R U P B 1
C76A C 0.9794(12) -0.0040(16) 0.5514(6) 0.090(4) Uani 0.411(18) 1 d D U P B 2
H76A H 1.029034 0.042229 0.556091 0.108 Uiso 0.411(18) 1 calc R U P B 2
C77 C 0.9877(7) -0.0494(11) 0.5394(4) 0.084(3) Uani 0.589(18) 1 d D U P B 1
H77 H 1.051764 -0.039606 0.538768 0.101 Uiso 0.589(18) 1 calc R U P B 1
C77A C 0.9886(11) -0.0872(18) 0.5297(6) 0.090(4) Uani 0.411(18) 1 d D U P B 2
H77A H 1.042630 -0.094480 0.517889 0.108 Uiso 0.411(18) 1 calc R U P B 2

loop_
_atom_site_aniso_label
_atom_site_aniso_U_11
_atom_site_aniso_U_22
_atom_site_aniso_U_33
_atom_site_aniso_U_23
_atom_site_aniso_U_13
_atom_site_aniso_U_12
K1 0.0461(7) 0.0379(5) 0.0477(7) -0.0006(5) 0.0158(6) 0.0001(5)
Cl1 0.0460(8) 0.0416(6) 0.0479(8) -0.0032(6) 0.0097(6) 0.0058(6)
Cl2 0.0527(8) 0.0297(5) 0.0509(8) -0.0031(5) 0.0215(7) -0.0111(5)
Al1 0.0375(8) 0.0243(6) 0.0388(9) -0.0011(6) 0.0151(7) -0.0016(6)
O1 0.0361(19) 0.0198(14) 0.039(2) -0.0030(13) 0.0163(16) -0.0011(13)
O2 0.064(3) 0.048(2) 0.056(3) 0.003(2) 0.026(2) -0.002(2)
O3 0.083(3) 0.042(2) 0.057(3) 0.0034(19) 0.017(2) -0.001(2)
O4 0.051(3) 0.043(2) 0.069(3) -0.0091(19) 0.011(2) -0.0017(19)
O5 0.058(3) 0.055(2) 0.063(3) 0.001(2) 0.028(2) -0.003(2)
O6 0.054(3) 0.049(2) 0.049(3) 0.0032(19) 0.004(2) 0.0052(19)
O7 0.057(3) 0.0418(19) 0.052(3) -0.0058(18) 0.017(2) -0.0044(19)
N1 0.037(2) 0.0240(17) 0.035(2) 0.0010(16) 0.0140(19) -0.0062(17)
N2 0.045(3) 0.0231(18) 0.038(2) -0.0024(17) 0.016(2) -0.0065(18)
N3 0.056(3) 0.045(2) 0.053(3) -0.005(2) 0.010(3) 0.009(2)
N4 0.055(3) 0.048(3) 0.057(3) -0.007(2) 0.012(3) 0.001(2)
C1 0.036(3) 0.022(2) 0.039(3) -0.0028(19) 0.006(2) 0.003(2)
C2 0.031(3) 0.027(2) 0.047(3) 0.002(2) 0.010(2) 0.002(2)
C3 0.044(3) 0.030(2) 0.038(3) -0.008(2) 0.015(2) 0.001(2)
C4 0.045(3) 0.026(2) 0.040(3) -0.006(2) 0.011(2) -0.001(2)
C5 0.038(3) 0.026(2) 0.044(3) -0.001(2) 0.012(2) -0.006(2)
C6 0.043(3) 0.022(2) 0.037(3) 0.0039(19) 0.017(2) 0.002(2)
C7 0.037(3) 0.026(2) 0.035(3) -0.002(2) 0.016(2) -0.004(2)
C8 0.038(3) 0.025(2) 0.038(3) 0.001(2) 0.014(2) -0.002(2)
C9 0.043(3) 0.034(2) 0.044(3) 0.001(2) 0.016(3) -0.006(2)
C10 0.036(3) 0.036(2) 0.050(3) -0.002(2) 0.020(3) -0.001(2)
C11 0.045(3) 0.028(2) 0.045(3) -0.008(2) 0.024(3) 0.000(2)
C12 0.039(3) 0.024(2) 0.038(3) -0.0018(19) 0.013(2) 0.000(2)
C13 0.035(3) 0.025(2) 0.040(3) 0.000(2) 0.018(2) 0.003(2)
C14 0.048(3) 0.063(3) 0.071(4) -0.020(3) 0.039(3) -0.011(3)
C15 0.040(5) 0.093(6) 0.083(7) -0.028(5) 0.024(5) 0.000(5)
C15A 0.054(9) 0.073(9) 0.077(10) -0.032(8) 0.038(8) -0.014(8)
C16 0.072(6) 0.109(7) 0.075(6) 0.000(6) 0.050(5) 0.008(6)
C16A 0.057(9) 0.096(10) 0.074(9) -0.019(9) 0.037(8) -0.009(9)
C17 0.064(6) 0.065(5) 0.104(7) -0.043(5) 0.049(5) -0.012(4)
C17A 0.057(9) 0.071(9) 0.076(9) -0.022(9) 0.039(8) -0.005(8)
C18 0.040(3) 0.034(2) 0.050(3) -0.004(2) 0.019(3) -0.008(2)
C19 0.048(3) 0.025(2) 0.047(3) 0.005(2) 0.018(3) -0.001(2)
C20 0.051(3) 0.032(2) 0.034(3) -0.006(2) 0.013(3) -0.004(2)
C21 0.067(4) 0.043(3) 0.045(4) 0.001(3) -0.004(3) -0.001(3)
C22 0.066(4) 0.048(3) 0.046(4) -0.007(3) 0.021(3) 0.002(3)
C23 0.066(4) 0.044(3) 0.041(3) -0.010(3) 0.011(3) -0.017(3)
C24 0.038(3) 0.025(2) 0.041(3) -0.002(2) 0.017(2) -0.003(2)
C25 0.051(3) 0.029(2) 0.040(3) -0.001(2) 0.021(3) -0.006(2)
C26 0.060(4) 0.037(3) 0.047(3) 0.004(2) 0.018(3) -0.002(3)
C27 0.053(4) 0.045(3) 0.061(4) -0.001(3) 0.028(3) -0.011(3)
C28 0.042(3) 0.043(3) 0.058(4) -0.002(3) 0.024(3) -0.004(2)
C29 0.040(3) 0.031(2) 0.047(3) -0.003(2) 0.021(3) -0.002(2)
C30 0.044(3) 0.036(3) 0.049(3) -0.001(2) 0.021(3) 0.003(2)
C31 0.054(4) 0.062(4) 0.073(5) 0.012(3) 0.008(4) -0.006(3)
C32 0.069(5) 0.044(3) 0.070(5) 0.004(3) 0.027(4) 0.007(3)
C33 0.043(3) 0.048(3) 0.046(3) 0.011(3) 0.009(3) 0.001(3)
C34 0.048(4) 0.048(3) 0.081(5) -0.008(3) -0.006(3) -0.005(3)
C35 0.061(4) 0.054(3) 0.055(4) -0.003(3) 0.008(3) 0.007(3)
C36 0.044(3) 0.024(2) 0.037(3) 0.000(2) 0.021(2) -0.007(2)
C37 0.050(3) 0.027(2) 0.046(3) -0.003(2) 0.016(3) -0.005(2)
C38 0.060(4) 0.033(3) 0.048(4) -0.007(2) 0.013(3) -0.001(3)
C39 0.074(5) 0.029(2) 0.059(4) -0.012(3) 0.017(3) 0.001(3)
C40 0.069(4) 0.027(2) 0.054(4) -0.004(2) 0.015(3) -0.001(3)
C41 0.054(4) 0.026(2) 0.042(3) -0.001(2) 0.015(3) -0.003(2)
C42 0.059(4) 0.033(3) 0.051(4) 0.000(2) 0.008(3) 0.011(3)
C43 0.076(5) 0.071(4) 0.064(5) 0.001(4) 0.001(4) -0.005(4)
C44 0.085(5) 0.042(3) 0.059(4) 0.010(3) 0.018(4) 0.012(3)
C45 0.049(3) 0.037(2) 0.039(3) -0.004(2) 0.013(3) -0.009(2)
C46 0.065(4) 0.043(3) 0.047(4) 0.003(3) 0.022(3) 0.001(3)
C47 0.057(4) 0.048(3) 0.051(4) -0.008(3) 0.011(3) 0.001(3)
C48 0.064(4) 0.062(4) 0.051(4) -0.009(3) 0.019(3) 0.015(3)
C49 0.061(4) 0.069(4) 0.052(4) -0.003(3) 0.026(3) 0.009(3)
C50 0.089(6) 0.064(4) 0.057(4) 0.008(3) 0.027(4) -0.021(4)
C51 0.110(6) 0.044(3) 0.054(4) 0.003(3) 0.011(4) -0.009(4)
C52 0.082(5) 0.048(3) 0.074(5) 0.000(3) 0.010(4) 0.014(3)
C53 0.089(5) 0.030(3) 0.070(5) -0.006(3) 0.014(4) 0.005(3)
C54 0.067(4) 0.044(3) 0.061(4) -0.011(3) 0.009(3) 0.008(3)
C55 0.064(5) 0.040(3) 0.076(5) -0.009(3) 0.006(4) 0.000(3)
C56 0.047(4) 0.052(3) 0.074(5) 0.000(3) 0.016(3) -0.012(3)
C57 0.058(4) 0.057(4) 0.075(5) -0.003(3) 0.020(4) -0.016(3)
C58 0.070(5) 0.076(4) 0.068(5) -0.007(4) 0.037(4) -0.012(4)
C59 0.052(4) 0.068(4) 0.076(5) -0.017(4) 0.022(4) 0.003(3)
C60 0.053(4) 0.070(4) 0.055(4) -0.001(3) 0.015(3) 0.025(3)
C61 0.051(4) 0.047(3) 0.063(4) 0.001(3) 0.007(3) 0.009(3)
C62 0.051(4) 0.047(3) 0.061(4) 0.007(3) -0.002(3) -0.002(3)
C63 0.047(4) 0.044(3) 0.064(4) 0.002(3) 0.005(3) -0.002(3)
C64 0.067(4) 0.047(3) 0.054(4) -0.009(3) 0.021(3) -0.008(3)
C65 0.060(4) 0.056(3) 0.054(4) -0.007(3) 0.018(3) -0.003(3)
C66 0.045(4) 0.056(3) 0.067(4) 0.003(3) 0.005(3) 0.002(3)
C67 0.062(4) 0.053(3) 0.055(4) 0.010(3) 0.010(3) 0.012(3)
C68 0.091(6) 0.049(3) 0.060(5) -0.001(3) 0.006(4) 0.001(4)
C69 0.068(5) 0.055(4) 0.081(5) 0.015(4) -0.004(4) -0.014(3)
C70 0.055(4) 0.064(4) 0.093(6) 0.003(4) 0.021(4) -0.003(3)
C71 0.065(5) 0.067(4) 0.075(5) -0.008(4) 0.022(4) 0.000(4)
C72 0.098(7) 0.083(5) 0.075(6) 0.007(5) 0.018(5) 0.014(5)
C72A 0.079(6) 0.098(6) 0.088(6) 0.019(4) 0.014(4) 0.005(4)
C73 0.097(7) 0.087(5) 0.077(6) 0.009(5) 0.018(5) 0.012(5)
C73A 0.073(6) 0.098(6) 0.087(7) 0.027(5) 0.016(5) 0.008(5)
C74 0.098(6) 0.085(5) 0.076(6) 0.010(5) 0.026(5) 0.008(5)
C74A 0.072(7) 0.099(7) 0.091(7) 0.031(6) 0.017(6) 0.005(5)
C75 0.100(7) 0.086(5) 0.080(6) 0.010(5) 0.026(5) 0.011(5)
C75A 0.074(7) 0.100(7) 0.096(7) 0.033(6) 0.015(6) 0.005(6)
C76 0.102(7) 0.085(5) 0.081(6) 0.007(5) 0.024(5) 0.012(5)
C76A 0.075(7) 0.101(7) 0.095(7) 0.031(6) 0.015(6) 0.006(6)
C77 0.098(6) 0.081(5) 0.075(6) 0.004(5) 0.022(5) 0.017(5)
C77A 0.078(6) 0.102(6) 0.092(7) 0.027(5) 0.014(5) 0.007(5)

loop_
_atom_type_symbol
_atom_type_description
_atom_type_scat_dispersion_real
_atom_type_scat_dispersion_imag
_atom_type_scat_source
C C 0.0181 0.0091 'International Tables Vol C Tables 4.2.6.8 and 6.1.1.4'
H H 0.0000 0.0000 'International Tables Vol C Tables 4.2.6.8 and 6.1.1.4'
N N 0.0311 0.0180 'International Tables Vol C Tables 4.2.6.8 and 6.1.1.4'
O O 0.0492 0.0322 'International Tables Vol C Tables 4.2.6.8 and 6.1.1.4'
Al Al 0.2130 0.2455 'International Tables Vol C Tables 4.2.6.8 and 6.1.1.4'
Cl Cl 0.3639 0.7018 'International Tables Vol C Tables 4.2.6.8 and 6.1.1.4'
K K 0.3868 1.0657 'International Tables Vol C Tables 4.2.6.8 and 6.1.1.4'

loop_
_geom_angle_atom_site_label_1
_geom_angle_atom_site_label_2
_geom_angle_atom_site_label_3
_geom_angle
O3 K1 O6 120.86(13)
O3 K1 O5 99.78(13)
O6 K1 O5 133.76(13)
O3 K1 O7 96.99(13)
O6 K1 O7 61.60(12)
O5 K1 O7 94.69(13)
O3 K1 O2 59.83(12)
O6 K1 O2 93.89(12)
O5 K1 O2 127.43(14)
O7 K1 O2 132.86(12)
O3 K1 O4 138.74(14)
O6 K1 O4 95.54(12)
O5 K1 O4 59.72(12)
O7 K1 O4 118.60(12)
O2 K1 O4 102.32(12)
O3 K1 N4 59.84(13)
O6 K1 N4 120.74(14)
O5 K1 N4 60.31(13)
O7 K1 N4 59.85(13)
O2 K1 N4 119.47(13)
O4 K1 N4 119.52(13)
O3 K1 N3 120.44(13)
O6 K1 N3 60.08(14)
O5 K1 N3 118.72(13)
O7 K1 N3 120.85(13)
O2 K1 N3 60.74(12)
O4 K1 N3 59.56(13)
N4 K1 N3 178.98(15)
N1 Al1 N2 134.0(2)
N1 Al1 O1 77.76(14)
N2 Al1 O1 77.86(14)
N1 Al1 Cl1 108.67(14)
N2 Al1 Cl1 109.85(15)
O1 Al1 Cl1 90.25(11)
N1 Al1 Cl2 97.92(12)
N2 Al1 Cl2 98.21(12)
O1 Al1 Cl2 168.34(14)
Cl1 Al1 Cl2 101.41(8)
C1 O1 C13 113.8(4)
C1 O1 Al1 116.3(3)
C13 O1 Al1 116.5(2)
C50 O2 C49 111.3(5)
C50 O2 K1 107.3(3)
C49 O2 K1 116.0(3)
C52 O3 C51 113.0(5)
C52 O3 K1 122.1(4)
C51 O3 K1 120.5(3)
C55 O4 C56 111.8(5)
C55 O4 K1 115.8(3)
C56 O4 K1 115.0(3)
C57 O5 C58 112.1(5)
C57 O5 K1 113.4(3)
C58 O5 K1 118.5(4)
C62 O6 C61 109.7(4)
C62 O6 K1 114.2(3)
C61 O6 K1 116.6(3)
C64 O7 C63 110.3(4)
C64 O7 K1 117.9(4)
C63 O7 K1 109.9(3)
C2 N1 C24 114.3(4)
C2 N1 Al1 119.5(3)
C24 N1 Al1 126.1(3)
C12 N2 C36 114.3(4)
C12 N2 Al1 118.5(3)
C36 N2 Al1 126.0(3)
C54 N3 C60 109.7(5)
C54 N3 C48 110.1(5)
C60 N3 C48 110.5(5)
C54 N3 K1 110.4(3)
C60 N3 K1 109.0(3)
C48 N3 K1 107.2(3)
C59 N4 C53 110.3(5)
C59 N4 C65 111.5(5)
C53 N4 C65 109.6(5)
C59 N4 K1 107.5(3)
C53 N4 K1 108.8(3)
C65 N4 K1 109.0(3)
C6 C1 O1 121.3(4)
C6 C1 C2 127.0(5)
O1 C1 C2 111.6(4)
N1 C2 C3 130.2(5)
N1 C2 C1 114.8(4)
C3 C2 C1 115.0(4)
C2 C3 C4 121.2(4)
C5 C4 C3 119.8(5)
C5 C4 C20 120.4(4)
C3 C4 C20 119.7(4)
C4 C5 C6 120.7(4)
C1 C6 C5 116.1(4)
C1 C6 C7 118.5(4)
C5 C6 C7 125.4(4)
C18 C7 C6 112.0(4)
C18 C7 C8 110.8(4)
C6 C7 C8 108.5(3)
C18 C7 C19 109.4(4)
C6 C7 C19 108.7(4)
C8 C7 C19 107.3(4)
C13 C8 C9 115.5(4)
C13 C8 C7 118.0(4)
C9 C8 C7 126.4(4)
C10 C9 C8 120.5(5)
C11 C10 C9 120.6(4)
C11 C10 C14 120.8(4)
C9 C10 C14 118.6(4)
C10 C11 C12 120.8(4)
C13 C12 N2 116.0(4)
C13 C12 C11 114.9(4)
N2 C12 C11 129.1(4)
C8 C13 C12 127.5(4)
C8 C13 O1 121.3(4)
C12 C13 O1 111.1(4)
C16A C14 C15A 111.1(7)
C17 C14 C15 109.2(5)
C16A C14 C17A 109.3(6)
C15A C14 C17A 109.1(7)
C17 C14 C16 107.9(5)
C15 C14 C16 108.3(5)
C16A C14 C10 109.0(9)
C15A C14 C10 112.6(9)
C17 C14 C10 113.0(5)
C15 C14 C10 110.9(5)
C17A C14 C10 105.7(8)
C16 C14 C10 107.5(5)
C4 C20 C23 112.6(4)
C4 C20 C22 111.8(5)
C23 C20 C22 106.7(4)
C4 C20 C21 108.2(4)
C23 C20 C21 108.6(5)
C22 C20 C21 108.9(5)
C25 C24 C29 119.0(4)
C25 C24 N1 120.6(4)
C29 C24 N1 120.5(5)
C26 C25 C24 119.4(5)
C26 C25 C33 119.3(5)
C24 C25 C33 121.3(4)
C25 C26 C27 121.8(6)
C28 C27 C26 119.2(5)
C27 C28 C29 120.8(5)
C28 C29 C24 119.8(5)
C28 C29 C30 118.4(5)
C24 C29 C30 121.8(4)
C29 C30 C31 112.0(4)
C29 C30 C32 111.1(5)
C31 C30 C32 110.6(5)
C25 C33 C34 110.9(5)
C25 C33 C35 112.1(5)
C34 C33 C35 110.4(5)
C41 C36 C37 120.6(4)
C41 C36 N2 121.0(5)
C37 C36 N2 118.3(4)
C38 C37 C36 118.0(5)
C38 C37 C45 118.0(5)
C36 C37 C45 124.0(4)
C39 C38 C37 121.8(6)
C38 C39 C40 119.3(5)
C39 C40 C41 120.9(5)
C40 C41 C36 119.4(5)
C40 C41 C42 118.7(5)
C36 C41 C42 121.9(4)
C41 C42 C44 113.8(5)
C41 C42 C43 111.3(5)
C44 C42 C43 109.1(5)
C37 C45 C47 112.5(4)
C37 C45 C46 110.7(4)
C47 C45 C46 109.6(5)
N3 C48 C49 113.4(5)
O2 C49 C48 110.1(5)
O2 C50 C51 109.9(5)
O3 C51 C50 107.9(5)
O3 C52 C53 107.8(5)
N4 C53 C52 113.7(5)
N3 C54 C55 114.6(5)
O4 C55 C54 109.0(5)
O4 C56 C57 108.7(5)
O5 C57 C56 109.5(5)
O5 C58 C59 109.4(5)
N4 C59 C58 114.8(6)
N3 C60 C61 112.2(5)
O6 C61 C60 108.0(5)
O6 C62 C63 109.1(5)
O7 C63 C62 109.8(5)
O7 C64 C65 107.3(5)
N4 C65 C64 113.5(5)
C67 C66 C71 120.4(7)
C66 C67 C68 119.9(6)
C67 C68 C69 119.9(7)
C70 C69 C68 120.2(7)
C69 C70 C71 119.7(7)
C70 C71 C66 119.9(7)
C77 C72 C73 119.7(6)
C77A C72A C73A 118.7(6)
C74 C73 C72 119.6(6)
C74A C73A C72A 119.7(6)
C73 C74 C75 120.0(6)
C73A C74A C75A 120.4(6)
C74 C75 C76 119.8(6)
C74A C75A C76A 119.3(6)
C77 C76 C75 120.1(6)
C77A C76A C75A 119.8(6)
C72 C77 C76 119.8(6)
C76A C77A C72A 120.0(6)

loop_
_geom_bond_atom_site_label_1
_geom_bond_atom_site_label_2
_geom_bond_distance
K1 O3 2.735(4)
K1 O6 2.776(4)
K1 O5 2.830(4)
K1 O7 2.833(4)
K1 O2 2.845(4)
K1 O4 2.855(4)
K1 N4 3.018(5)
K1 N3 3.039(5)
Cl1 Al1 2.189(2)
Cl2 Al1 2.1989(17)
Al1 N1 1.929(4)
Al1 N2 1.934(4)
Al1 O1 2.045(3)
O1 C1 1.397(5)
O1 C13 1.407(5)
O2 C50 1.402(6)
O2 C49 1.422(6)
O3 C52 1.410(7)
O3 C51 1.428(7)
O4 C55 1.421(7)
O4 C56 1.439(6)
O5 C57 1.411(6)
O5 C58 1.428(7)
O6 C62 1.424(7)
O6 C61 1.436(6)
O7 C64 1.416(6)
O7 C63 1.430(6)
N1 C2 1.379(6)
N1 C24 1.440(6)
N2 C12 1.390(6)
N2 C36 1.448(5)
N3 C54 1.463(7)
N3 C60 1.467(7)
N3 C48 1.479(7)
N4 C59 1.466(7)
N4 C53 1.482(6)
N4 C65 1.486(8)
C1 C6 1.363(6)
C1 C2 1.402(6)
C2 C3 1.395(7)
C3 C4 1.416(6)
C4 C5 1.396(6)
C4 C20 1.533(7)
C5 C6 1.410(7)
C6 C7 1.532(6)
C7 C18 1.530(6)
C7 C8 1.534(6)
C7 C19 1.546(7)
C8 C13 1.367(6)
C8 C9 1.403(6)
C9 C10 1.401(6)
C10 C11 1.388(6)
C10 C14 1.552(6)
C11 C12 1.408(6)
C12 C13 1.385(6)
C14 C16A 1.519(7)
C14 C15A 1.521(7)
C14 C17 1.529(6)
C14 C15 1.531(6)
C14 C17A 1.542(7)
C14 C16 1.550(6)
C20 C23 1.537(6)
C20 C22 1.541(7)
C20 C21 1.546(7)
C24 C25 1.403(7)
C24 C29 1.415(7)
C25 C26 1.388(7)
C25 C33 1.520(7)
C26 C27 1.390(8)
C27 C28 1.375(8)
C28 C29 1.404(7)
C29 C30 1.520(7)
C30 C31 1.531(8)
C30 C32 1.534(7)
C33 C34 1.531(8)
C33 C35 1.536(7)
C36 C41 1.394(6)
C36 C37 1.410(7)
C37 C38 1.395(6)
C37 C45 1.504(7)
C38 C39 1.380(7)
C39 C40 1.387(8)
C40 C41 1.388(6)
C41 C42 1.519(8)
C42 C44 1.527(7)
C42 C43 1.528(8)
C45 C47 1.535(8)
C45 C46 1.548(6)
C48 C49 1.493(8)
C50 C51 1.497(9)
C52 C53 1.512(9)
C54 C55 1.499(8)
C56 C57 1.486(8)
C58 C59 1.481(8)
C60 C61 1.507(8)
C62 C63 1.483(7)
C64 C65 1.509(8)
C66 C67 1.361(8)
C66 C71 1.385(8)
C67 C68 1.372(9)
C68 C69 1.384(9)
C69 C70 1.370(9)
C70 C71 1.371(9)
C72 C77 1.387(7)
C72 C73 1.395(7)
C72A C77A 1.392(7)
C72A C73A 1.393(7)
C73 C74 1.386(7)
C73A C74A 1.386(7)
C74 C75 1.388(7)
C74A C75A 1.390(7)
C75 C76 1.390(7)
C75A C76A 1.392(7)
C76 C77 1.388(6)
C76A C77A 1.390(7)
